data_4129622
loop_
_publ_author_name
'Zhang, Long'
'Lin, Yue-Jian'
'Li, Zhen-Hua'
'Jin, Guo-Xin'

_publ_section_title
;
 Rational Design of Polynuclear Organometallic Assemblies from a Simple
 Heteromultifunctional Ligand.
;
_journal_issue 42
_journal_name_full 'Journal of the American Chemical Society'
_journal_page_first 13670
_journal_page_last 13678
_journal_paper_doi 10.1021/jacs.5b08826
_journal_volume 137
_journal_year 2015
_chemical_formula_sum 'C56 H86 F12 N4 O22 Rh4 S4'
_chemical_formula_weight 1935.16
_space_group_crystal_system monoclinic
_space_group_IT_number 14
_space_group_name_Hall '-P 2yn'
_space_group_name_H-M_alt 'P 1 21/n 1'
_atom_sites_solution_hydrogens mixed
_audit_creation_method SHELXL-2013
_cell_angle_alpha 90
_cell_angle_beta 100.4870(10)
_cell_angle_gamma 90
_cell_formula_units_Z 2
_cell_length_a 12.6919(9)
_cell_length_b 13.3660(9)
_cell_length_c 22.7913(16)
_cell_measurement_reflns_used 9891
_cell_measurement_temperature 173(2)
_cell_measurement_theta_max 27.14
_cell_measurement_theta_min 2.52
_cell_volume 3801.7(5)
_computing_cell_refinement 'Bruker SAINT'
_computing_data_collection 'Bruker APEX2'
_computing_data_reduction 'Bruker SAINT'
_computing_molecular_graphics 'Bruker SHELXTL'
_computing_publication_material 'Bruker SHELXTL'
_computing_structure_refinement 'SHELXL-2013 (Sheldrick, 2013)'
_computing_structure_solution 'SHELXS-97 (Sheldrick, 2008)'
_diffrn_ambient_temperature 173(2)
_diffrn_measured_fraction_theta_full 0.991
_diffrn_measured_fraction_theta_max 0.990
_diffrn_measurement_device_type 'Bruker APEX-II CCD'
_diffrn_measurement_method '\f and \w scans'
_diffrn_radiation_type MoK\a
_diffrn_radiation_wavelength 0.71073
_diffrn_reflns_av_R_equivalents 0.0243
_diffrn_reflns_av_unetI/netI 0.0277
_diffrn_reflns_Laue_measured_fraction_full 0.991
_diffrn_reflns_Laue_measured_fraction_max 0.990
_diffrn_reflns_limit_h_max 16
_diffrn_reflns_limit_h_min -16
_diffrn_reflns_limit_k_max 17
_diffrn_reflns_limit_k_min -17
_diffrn_reflns_limit_l_max 29
_diffrn_reflns_limit_l_min -22
_diffrn_reflns_number 26480
_diffrn_reflns_point_group_measured_fraction_full 0.991
_diffrn_reflns_point_group_measured_fraction_max 0.990
_diffrn_reflns_theta_full 25.242
_diffrn_reflns_theta_max 27.149
_diffrn_reflns_theta_min 1.717
_exptl_absorpt_coefficient_mu 1.063
_exptl_absorpt_correction_T_max 0.746
_exptl_absorpt_correction_T_min 0.675
_exptl_absorpt_correction_type multi-scan
_exptl_absorpt_process_details sadabs
_exptl_crystal_colour black
_exptl_crystal_density_diffrn 1.691
_exptl_crystal_description block
_exptl_crystal_F_000 1956
_exptl_crystal_size_max 0.400
_exptl_crystal_size_mid 0.200
_exptl_crystal_size_min 0.200
_refine_diff_density_max 2.015
_refine_diff_density_min -1.105
_refine_diff_density_rms 0.123
_refine_ls_extinction_method none
_refine_ls_goodness_of_fit_ref 1.119
_refine_ls_hydrogen_treatment mixed
_refine_ls_matrix_type full
_refine_ls_number_parameters 485
_refine_ls_number_reflns 8342
_refine_ls_number_restraints 34
_refine_ls_restrained_S_all 1.119
_refine_ls_R_factor_all 0.0498
_refine_ls_R_factor_gt 0.0417
_refine_ls_shift/su_max 0.005
_refine_ls_shift/su_mean 0.000
_refine_ls_structure_factor_coef Fsqd
_refine_ls_weighting_details
; 
 w=1/[\s^2^(Fo^2^)+(0.0607P)^2^+10.5407P] 
 where P=(Fo^2^+2Fc^2^)/3 
;
_refine_ls_weighting_scheme calc
_refine_ls_wR_factor_gt 0.1161
_refine_ls_wR_factor_ref 0.1266
_reflns_Friedel_coverage 0.000
_reflns_number_gt 7282
_reflns_number_total 8342
_reflns_threshold_expression 'I > 2\s(I)'
_cod_data_source_file ja5b08826_si_006.cif
_cod_data_source_block 1b-4CH3OH
_cod_original_sg_symbol_H-M 'P 21/n'
_cod_database_code 4129622
_shelx_space_group_comment
; 
The symmetry employed for this shelxl refinement is uniquely defined 
by the following loop, which should always be used as a source of 
symmetry information in preference to the above space-group names. 
They are only intended as comments. 
;
_shelx_estimated_absorpt_t_min 0.676
_shelx_estimated_absorpt_t_max 0.816
_shelxl_version_number 2013-2

loop_
_space_group_symop_operation_xyz
'x, y, z'
'-x+1/2, y+1/2, -z+1/2'
'-x, -y, -z'
'x-1/2, -y-1/2, z-1/2'

loop_
_atom_site_label
_atom_site_type_symbol
_atom_site_fract_x
_atom_site_fract_y
_atom_site_fract_z
_atom_site_U_iso_or_equiv
_atom_site_adp_type
_atom_site_occupancy
_atom_site_site_symmetry_order
_atom_site_calc_flag
_atom_site_refinement_flags_posn
_atom_site_refinement_flags_adp
Rh1 Rh 0.34753(2) 0.37321(2) 1.08949(2) 0.02099(9) Uani 1 1 d . .
Rh2 Rh 0.21534(2) 0.20622(2) 0.89997(2) 0.02637(10) Uani 1 1 d . .
N1 N 0.4388(2) 0.4581(2) 1.03823(13) 0.0211(6) Uani 1 1 d . .
N2 N 0.3091(2) 0.3096(2) 1.00559(14) 0.0240(6) Uani 1 1 d . .
O1 O 0.3421(2) 0.3067(2) 0.90948(12) 0.0274(6) Uani 1 1 d . .
O2 O 0.2299(2) 0.2408(2) 0.98880(12) 0.0285(6) Uani 1 1 d . .
O3 O 0.4926(2) 0.2820(2) 1.10689(15) 0.0338(7) Uani 1 1 d D .
H3 H 0.548(4) 0.303(4) 1.095(2) 0.045(16) Uiso 1 1 d D .
O4 O 0.3345(3) 0.0904(3) 0.93331(16) 0.0416(8) Uani 1 1 d . .
H4 H 0.328(3) 0.061(3) 0.967(2) 0.019(10) Uiso 1 1 d . .
O5 O 0.3519(4) 1.0120(3) 0.14709(19) 0.0644(11) Uani 1 1 d D .
O6 O 0.2121(4) 0.9107(4) 0.1767(2) 0.0696(13) Uani 1 1 d . .
O7 O 0.3241(4) 1.0135(4) 0.2489(2) 0.0744(14) Uani 1 1 d . .
O8 O 0.3416(3) 0.6687(3) 0.9542(2) 0.0709(13) Uani 1 1 d . .
O9 O 0.2041(3) 0.5452(3) 0.9475(2) 0.0637(12) Uani 1 1 d . .
O10 O 0.2898(5) 0.5738(5) 0.8634(3) 0.106(2) Uani 1 1 d . U
S1 S 0.31245(11) 0.95911(10) 0.19392(6) 0.0465(3) Uani 1 1 d . .
S2 S 0.26026(10) 0.61254(11) 0.91683(7) 0.0474(3) Uani 1 1 d . .
F1 F 0.5069(3) 0.8900(4) 0.2266(2) 0.0961(16) Uani 1 1 d . .
F2 F 0.3852(4) 0.8000(4) 0.2536(2) 0.0972(17) Uani 1 1 d . .
F3 F 0.4069(4) 0.7996(3) 0.1626(2) 0.0872(13) Uani 1 1 d . .
F4 F 0.2035(4) 0.7801(4) 0.8618(2) 0.1033(17) Uani 1 1 d . .
F5 F 0.0814(4) 0.6623(4) 0.8498(2) 0.0963(16) Uani 1 1 d . .
F6 F 0.1139(3) 0.7438(3) 0.9305(2) 0.0730(11) Uani 1 1 d . .
C1 C 0.5057(3) 0.5342(3) 1.05609(16) 0.0224(7) Uani 1 1 d . .
H1 H 0.5113 0.5597 1.0955 0.027 Uiso 1 1 calc R U
C2 C 0.4332(3) 0.4238(3) 0.98201(16) 0.0215(7) Uani 1 1 d . .
C3 C 0.3582(3) 0.3413(3) 0.96354(16) 0.0222(7) Uani 1 1 d . .
C4 C 0.1899(3) 0.4109(3) 1.10164(18) 0.0261(8) Uani 1 1 d . .
C5 C 0.2233(3) 0.3193(3) 1.13341(17) 0.0264(8) Uani 1 1 d . .
C6 C 0.3150(3) 0.3428(4) 1.17799(17) 0.0301(9) Uani 1 1 d . .
C7 C 0.3409(3) 0.4461(3) 1.17323(18) 0.0310(9) Uani 1 1 d . .
C8 C 0.2617(3) 0.4888(3) 1.12612(19) 0.0296(8) Uani 1 1 d . .
C9 C 0.0957(3) 0.4218(4) 1.0520(2) 0.0359(10) Uani 1 1 d . .
H9A H 0.0322 0.4402 1.0685 0.054 Uiso 1 1 calc R U
H9B H 0.0826 0.3582 1.0304 0.054 Uiso 1 1 calc R U
H9C H 0.1105 0.4742 1.0245 0.054 Uiso 1 1 calc R U
C10 C 0.1689(4) 0.2205(3) 1.1228(2) 0.0336(9) Uani 1 1 d . .
H10A H 0.2168 0.1678 1.1419 0.050 Uiso 1 1 calc R U
H10B H 0.1510 0.2077 1.0798 0.050 Uiso 1 1 calc R U
H10C H 0.1031 0.2209 1.1396 0.050 Uiso 1 1 calc R U
C11 C 0.3767(4) 0.2703(4) 1.2210(2) 0.0408(11) Uani 1 1 d . .
H11A H 0.4534 0.2774 1.2205 0.061 Uiso 1 1 calc R U
H11B H 0.3538 0.2020 1.2094 0.061 Uiso 1 1 calc R U
H11C H 0.3635 0.2841 1.2612 0.061 Uiso 1 1 calc R U
C12 C 0.4271(4) 0.5019(5) 1.2134(2) 0.0473(12) Uani 1 1 d . .
H12A H 0.4014 0.5216 1.2498 0.071 Uiso 1 1 calc R U
H12B H 0.4463 0.5619 1.1929 0.071 Uiso 1 1 calc R U
H12C H 0.4903 0.4590 1.2240 0.071 Uiso 1 1 calc R U
C13 C 0.2558(4) 0.5969(4) 1.1074(2) 0.0432(11) Uani 1 1 d . .
H13A H 0.2188 0.6023 1.0659 0.065 Uiso 1 1 calc R U
H13B H 0.3285 0.6240 1.1111 0.065 Uiso 1 1 calc R U
H13C H 0.2164 0.6350 1.1332 0.065 Uiso 1 1 calc R U
C14 C 0.1548(4) 0.1317(5) 0.8180(2) 0.0497(14) Uani 1 1 d . .
C15 C 0.0893(4) 0.1067(4) 0.8623(2) 0.0403(11) Uani 1 1 d . .
C16 C 0.0455(3) 0.1981(4) 0.8790(2) 0.0388(11) Uani 1 1 d . .
C17 C 0.0838(4) 0.2764(4) 0.8479(2) 0.0473(13) Uani 1 1 d . .
C18 C 0.1494(4) 0.2353(5) 0.8090(2) 0.0533(15) Uani 1 1 d . .
C19 C 0.2174(6) 0.0542(8) 0.7894(4) 0.100(3) Uani 1 1 d . U
H19A H 0.1709 0.0250 0.7545 0.150 Uiso 1 1 calc R U
H19B H 0.2426 0.0013 0.8183 0.150 Uiso 1 1 calc R U
H19C H 0.2790 0.0864 0.7768 0.150 Uiso 1 1 calc R U
C20 C 0.0690(6) 0.0062(5) 0.8835(4) 0.082(2) Uani 1 1 d . U
H20A H 0.1275 -0.0386 0.8779 0.123 Uiso 1 1 calc R U
H20B H 0.0012 -0.0191 0.8610 0.123 Uiso 1 1 calc R U
H20C H 0.0649 0.0092 0.9260 0.123 Uiso 1 1 calc R U
C21 C -0.0248(4) 0.2071(6) 0.9242(3) 0.070(2) Uani 1 1 d . .
H21A H -0.0182 0.2745 0.9414 0.106 Uiso 1 1 calc R U
H21B H -0.0033 0.1576 0.9558 0.106 Uiso 1 1 calc R U
H21C H -0.0994 0.1951 0.9051 0.106 Uiso 1 1 calc R U
C22 C 0.0557(7) 0.3865(5) 0.8513(4) 0.096(3) Uani 1 1 d . U
H22A H -0.0062 0.4021 0.8201 0.144 Uiso 1 1 calc R U
H22B H 0.1170 0.4274 0.8453 0.144 Uiso 1 1 calc R U
H22C H 0.0382 0.4011 0.8905 0.144 Uiso 1 1 calc R U
C23 C 0.2090(7) 0.2913(9) 0.7680(3) 0.121(4) Uani 1 1 d . U
H23A H 0.2758 0.2561 0.7657 0.181 Uiso 1 1 calc R U
H23B H 0.2253 0.3590 0.7835 0.181 Uiso 1 1 calc R U
H23C H 0.1645 0.2952 0.7281 0.181 Uiso 1 1 calc R U
C24 C 0.4916(5) 0.1787(4) 1.0938(3) 0.0531(13) Uani 1 1 d . .
H24A H 0.4408 0.1446 1.1146 0.080 Uiso 1 1 calc R U
H24B H 0.5634 0.1509 1.1069 0.080 Uiso 1 1 calc R U
H24C H 0.4697 0.1688 1.0507 0.080 Uiso 1 1 calc R U
C25 C 0.4423(5) 0.0903(6) 0.9270(3) 0.0679(18) Uani 1 1 d . .
H25A H 0.4473 0.0739 0.8857 0.102 Uiso 1 1 calc R U
H25B H 0.4817 0.0403 0.9539 0.102 Uiso 1 1 calc R U
H25C H 0.4733 0.1566 0.9371 0.102 Uiso 1 1 calc R U
C26 C 0.4072(5) 0.8569(5) 0.2098(3) 0.0542(14) Uani 1 1 d . .
C27 C 0.1598(5) 0.7046(5) 0.8875(3) 0.0560(14) Uani 1 1 d . .
C28 C 0.2743(7) 0.8903(6) 0.0153(4) 0.085(2) Uani 1 1 d D .
H28A H 0.3087 0.8507 0.0497 0.127 Uiso 1 1 calc R U
H28B H 0.3019 0.8692 -0.0202 0.127 Uiso 1 1 calc R U
H28C H 0.1966 0.8798 0.0087 0.127 Uiso 1 1 calc R U
O11 O 0.2972(5) 0.9930(4) 0.0264(2) 0.0752(14) Uani 1 1 d D .
H11 H 0.305(4) 1.011(4) 0.0691(17) 0.042(14) Uiso 1 1 d D .

loop_
_atom_site_aniso_label
_atom_site_aniso_U_11
_atom_site_aniso_U_22
_atom_site_aniso_U_33
_atom_site_aniso_U_23
_atom_site_aniso_U_13
_atom_site_aniso_U_12
Rh1 0.01618(15) 0.02695(16) 0.01961(15) -0.00142(11) 0.00267(10) -0.00135(10)
Rh2 0.02212(16) 0.03254(18) 0.02331(16) -0.00440(12) 0.00116(11) -0.00589(12)
N1 0.0171(14) 0.0248(15) 0.0206(14) -0.0007(12) 0.0010(11) -0.0004(12)
N2 0.0195(15) 0.0303(16) 0.0217(15) -0.0050(13) 0.0027(12) -0.0040(13)
O1 0.0252(14) 0.0343(15) 0.0224(13) -0.0040(11) 0.0033(11) -0.0077(11)
O2 0.0257(14) 0.0339(15) 0.0263(14) -0.0054(12) 0.0059(11) -0.0110(12)
O3 0.0226(14) 0.0340(16) 0.0448(18) 0.0033(13) 0.0061(13) 0.0030(12)
O4 0.0340(17) 0.051(2) 0.0402(19) 0.0122(16) 0.0076(14) 0.0054(15)
O5 0.088(3) 0.060(3) 0.050(2) 0.0151(19) 0.027(2) -0.004(2)
O6 0.051(2) 0.092(3) 0.062(3) 0.009(2) 0.001(2) -0.019(2)
O7 0.089(3) 0.083(3) 0.061(3) -0.020(2) 0.039(3) -0.023(3)
O8 0.040(2) 0.056(2) 0.109(4) 0.011(2) -0.009(2) -0.0048(19)
O9 0.052(2) 0.061(3) 0.076(3) 0.025(2) 0.006(2) -0.014(2)
O10 0.114(5) 0.140(5) 0.078(4) 0.020(4) 0.052(3) 0.066(4)
S1 0.0507(7) 0.0482(7) 0.0424(7) 0.0078(5) 0.0133(5) -0.0079(6)
S2 0.0327(6) 0.0538(8) 0.0564(8) 0.0169(6) 0.0100(5) 0.0065(5)
F1 0.045(2) 0.167(5) 0.077(3) 0.026(3) 0.0106(19) 0.002(3)
F2 0.096(3) 0.118(4) 0.088(3) 0.067(3) 0.046(3) 0.029(3)
F3 0.122(4) 0.064(3) 0.084(3) -0.001(2) 0.042(3) 0.009(2)
F4 0.118(4) 0.090(3) 0.110(4) 0.062(3) 0.045(3) 0.040(3)
F5 0.084(3) 0.113(4) 0.075(3) -0.021(3) -0.031(2) 0.037(3)
F6 0.051(2) 0.074(2) 0.099(3) -0.020(2) 0.026(2) 0.0087(18)
C1 0.0194(17) 0.0257(18) 0.0213(16) -0.0020(14) 0.0016(13) 0.0000(14)
C2 0.0157(16) 0.0230(17) 0.0245(17) -0.0020(14) 0.0003(13) 0.0002(13)
C3 0.0187(17) 0.0252(18) 0.0224(17) -0.0022(14) 0.0026(13) -0.0029(14)
C4 0.0194(17) 0.033(2) 0.0278(19) -0.0037(16) 0.0090(15) 0.0029(15)
C5 0.0186(17) 0.038(2) 0.0242(18) 0.0001(16) 0.0086(14) -0.0004(15)
C6 0.0249(19) 0.046(2) 0.0209(18) 0.0006(17) 0.0079(15) 0.0007(17)
C7 0.029(2) 0.043(2) 0.0224(18) -0.0072(17) 0.0076(15) -0.0042(18)
C8 0.0251(19) 0.034(2) 0.031(2) -0.0070(17) 0.0092(16) 0.0008(16)
C9 0.0221(19) 0.045(3) 0.039(2) 0.003(2) 0.0004(17) 0.0026(18)
C10 0.033(2) 0.033(2) 0.037(2) 0.0017(18) 0.0117(18) -0.0041(17)
C11 0.040(3) 0.055(3) 0.026(2) 0.007(2) 0.0022(18) 0.007(2)
C12 0.038(3) 0.066(3) 0.036(2) -0.013(2) 0.003(2) -0.015(2)
C13 0.041(3) 0.035(2) 0.055(3) -0.004(2) 0.012(2) 0.004(2)
C14 0.031(2) 0.081(4) 0.035(2) -0.027(3) -0.0021(19) -0.005(2)
C15 0.028(2) 0.046(3) 0.041(3) -0.010(2) -0.0064(18) -0.0085(19)
C16 0.022(2) 0.057(3) 0.034(2) -0.011(2) -0.0052(17) -0.0047(19)
C17 0.038(3) 0.041(3) 0.051(3) -0.001(2) -0.023(2) -0.008(2)
C18 0.043(3) 0.079(4) 0.033(2) 0.007(3) -0.007(2) -0.027(3)
C19 0.051(4) 0.161(8) 0.083(5) -0.084(6) 0.000(3) 0.013(4)
C20 0.074(5) 0.057(4) 0.097(5) 0.006(4) -0.033(4) -0.027(3)
C21 0.029(3) 0.130(7) 0.053(3) -0.029(4) 0.008(2) -0.004(3)
C22 0.082(5) 0.052(4) 0.127(7) -0.002(4) -0.056(5) 0.008(4)
C23 0.094(6) 0.208(11) 0.049(4) 0.054(6) -0.013(4) -0.072(7)
C24 0.053(3) 0.037(3) 0.070(4) 0.001(3) 0.014(3) 0.010(2)
C25 0.059(4) 0.078(4) 0.074(4) 0.018(4) 0.030(3) 0.027(3)
C26 0.060(4) 0.062(4) 0.043(3) 0.018(3) 0.017(3) -0.002(3)
C27 0.050(3) 0.066(4) 0.050(3) 0.012(3) 0.004(3) 0.015(3)
C28 0.095(6) 0.093(6) 0.065(4) -0.005(4) 0.011(4) -0.043(5)
O11 0.120(4) 0.065(3) 0.046(2) 0.016(2) 0.027(3) -0.002(3)

loop_
_atom_type_symbol
_atom_type_description
_atom_type_scat_dispersion_real
_atom_type_scat_dispersion_imag
_atom_type_scat_source
C C 0.0033 0.0016 'International Tables Vol C Tables 4.2.6.8 and 6.1.1.4'
H H 0.0000 0.0000 'International Tables Vol C Tables 4.2.6.8 and 6.1.1.4'
N N 0.0061 0.0033 'International Tables Vol C Tables 4.2.6.8 and 6.1.1.4'
O O 0.0106 0.0060 'International Tables Vol C Tables 4.2.6.8 and 6.1.1.4'
F F 0.0171 0.0103 'International Tables Vol C Tables 4.2.6.8 and 6.1.1.4'
S S 0.1246 0.1234 'International Tables Vol C Tables 4.2.6.8 and 6.1.1.4'
Rh Rh -1.1178 0.9187 'International Tables Vol C Tables 4.2.6.8 and 6.1.1.4'

loop_
_geom_angle_atom_site_label_1
_geom_angle_atom_site_label_2
_geom_angle_atom_site_label_3
_geom_angle
_geom_angle_site_symmetry_1
_geom_angle_site_symmetry_3
N2 Rh1 N1 76.77(12) . .
N2 Rh1 C4 98.54(14) . .
N1 Rh1 C4 124.46(14) . .
N2 Rh1 C5 102.96(14) . .
N1 Rh1 C5 164.05(14) . .
C4 Rh1 C5 39.59(16) . .
N2 Rh1 C8 127.20(15) . .
N1 Rh1 C8 101.32(14) . .
C4 Rh1 C8 39.02(16) . .
C5 Rh1 C8 65.83(16) . .
N2 Rh1 C7 164.28(15) . .
N1 Rh1 C7 111.02(15) . .
C4 Rh1 C7 65.76(15) . .
C5 Rh1 C7 65.66(16) . .
C8 Rh1 C7 39.32(16) . .
N2 Rh1 C6 136.88(15) . .
N1 Rh1 C6 145.95(15) . .
C4 Rh1 C6 65.23(15) . .
C5 Rh1 C6 38.85(15) . .
C8 Rh1 C6 64.96(17) . .
C7 Rh1 C6 38.53(17) . .
N2 Rh1 O3 89.31(12) . .
N1 Rh1 O3 82.61(12) . .
C4 Rh1 O3 152.84(14) . .
C5 Rh1 O3 113.33(14) . .
C8 Rh1 O3 143.37(14) . .
C7 Rh1 O3 104.99(15) . .
C6 Rh1 O3 91.35(14) . .
O2 Rh2 O1 79.79(11) . .
O2 Rh2 C17 112.26(19) . .
O1 Rh2 C17 107.03(16) . .
O2 Rh2 C16 97.95(15) . .
O1 Rh2 C16 142.36(17) . .
C17 Rh2 C16 38.9(2) . .
O2 Rh2 C18 150.4(2) . .
O1 Rh2 C18 98.25(16) . .
C17 Rh2 C18 39.7(2) . .
C16 Rh2 C18 65.6(2) . .
O2 Rh2 C14 157.31(19) . .
O1 Rh2 C14 122.84(18) . .
C17 Rh2 C14 65.7(2) . .
C16 Rh2 C14 65.80(19) . .
C18 Rh2 C14 38.4(2) . .
O2 Rh2 C15 117.61(16) . .
O1 Rh2 C15 162.46(16) . .
C17 Rh2 C15 65.68(19) . .
C16 Rh2 C15 39.02(19) . .
C18 Rh2 C15 65.7(2) . .
C14 Rh2 C15 39.9(2) . .
O2 Rh2 O4 83.40(13) . .
O1 Rh2 O4 87.05(12) . .
C17 Rh2 O4 160.22(17) . .
C16 Rh2 O4 130.31(18) . .
C18 Rh2 O4 126.1(2) . .
C14 Rh2 O4 95.14(19) . .
C15 Rh2 O4 96.78(17) . .
C1 N1 C2 117.9(3) . .
C1 N1 Rh1 128.2(3) . .
C2 N1 Rh1 113.6(2) . .
C3 N2 O2 116.0(3) . .
C3 N2 Rh1 118.8(3) . .
O2 N2 Rh1 125.0(2) . .
C3 O1 Rh2 108.4(2) . .
N2 O2 Rh2 111.0(2) . .
C24 O3 Rh1 122.1(3) . .
C24 O3 H3 103(4) . .
Rh1 O3 H3 119(4) . .
C25 O4 Rh2 126.0(4) . .
C25 O4 H4 110(3) . .
Rh2 O4 H4 116(3) . .
O6 S1 O7 114.6(3) . .
O6 S1 O5 115.7(3) . .
O7 S1 O5 113.8(3) . .
O6 S1 C26 104.0(3) . .
O7 S1 C26 104.4(3) . .
O5 S1 C26 102.1(3) . .
O9 S2 O8 114.6(3) . .
O9 S2 O10 115.1(4) . .
O8 S2 O10 115.1(4) . .
O9 S2 C27 103.4(3) . .
O8 S2 C27 104.3(3) . .
O10 S2 C27 101.9(3) . .
N1 C1 C2 120.9(3) . 3_667
N1 C1 H1 119.6 . .
C2 C1 H1 119.6 3_667 .
N1 C2 C1 121.2(3) . 3_667
N1 C2 C3 116.6(3) . .
C1 C2 C3 122.2(3) 3_667 .
O1 C3 N2 124.6(3) . .
O1 C3 C2 121.5(3) . .
N2 C3 C2 113.9(3) . .
C8 C4 C5 108.3(3) . .
C8 C4 C9 126.1(4) . .
C5 C4 C9 125.6(4) . .
C8 C4 Rh1 71.1(2) . .
C5 C4 Rh1 70.6(2) . .
C9 C4 Rh1 124.4(3) . .
C6 C5 C4 107.2(4) . .
C6 C5 C10 127.0(4) . .
C4 C5 C10 125.7(4) . .
C6 C5 Rh1 71.7(2) . .
C4 C5 Rh1 69.8(2) . .
C10 C5 Rh1 125.5(3) . .
C7 C6 C5 109.1(4) . .
C7 C6 C11 125.2(4) . .
C5 C6 C11 125.7(4) . .
C7 C6 Rh1 70.3(2) . .
C5 C6 Rh1 69.5(2) . .
C11 C6 Rh1 124.4(3) . .
C6 C7 C8 107.4(4) . .
C6 C7 C12 126.1(4) . .
C8 C7 C12 126.3(4) . .
C6 C7 Rh1 71.2(2) . .
C8 C7 Rh1 69.9(2) . .
C12 C7 Rh1 128.8(3) . .
C4 C8 C7 108.1(4) . .
C4 C8 C13 126.5(4) . .
C7 C8 C13 125.4(4) . .
C4 C8 Rh1 69.9(2) . .
C7 C8 Rh1 70.8(2) . .
C13 C8 Rh1 125.7(3) . .
C4 C9 H9A 109.5 . .
C4 C9 H9B 109.5 . .
H9A C9 H9B 109.5 . .
C4 C9 H9C 109.5 . .
H9A C9 H9C 109.5 . .
H9B C9 H9C 109.5 . .
C5 C10 H10A 109.5 . .
C5 C10 H10B 109.5 . .
H10A C10 H10B 109.5 . .
C5 C10 H10C 109.5 . .
H10A C10 H10C 109.5 . .
H10B C10 H10C 109.5 . .
C6 C11 H11A 109.5 . .
C6 C11 H11B 109.5 . .
H11A C11 H11B 109.5 . .
C6 C11 H11C 109.5 . .
H11A C11 H11C 109.5 . .
H11B C11 H11C 109.5 . .
C7 C12 H12A 109.5 . .
C7 C12 H12B 109.5 . .
H12A C12 H12B 109.5 . .
C7 C12 H12C 109.5 . .
H12A C12 H12C 109.5 . .
H12B C12 H12C 109.5 . .
C8 C13 H13A 109.5 . .
C8 C13 H13B 109.5 . .
H13A C13 H13B 109.5 . .
C8 C13 H13C 109.5 . .
H13A C13 H13C 109.5 . .
H13B C13 H13C 109.5 . .
C18 C14 C15 108.0(5) . .
C18 C14 C19 128.7(7) . .
C15 C14 C19 123.2(7) . .
C18 C14 Rh2 70.5(3) . .
C15 C14 Rh2 70.2(3) . .
C19 C14 Rh2 124.0(4) . .
C16 C15 C14 106.8(5) . .
C16 C15 C20 126.6(6) . .
C14 C15 C20 126.6(6) . .
C16 C15 Rh2 70.0(2) . .
C14 C15 Rh2 69.9(3) . .
C20 C15 Rh2 126.9(4) . .
C17 C16 C15 108.4(5) . .
C17 C16 C21 126.8(6) . .
C15 C16 C21 124.8(6) . .
C17 C16 Rh2 69.2(3) . .
C15 C16 Rh2 70.9(3) . .
C21 C16 Rh2 123.6(3) . .
C16 C17 C18 108.7(5) . .
C16 C17 C22 126.3(7) . .
C18 C17 C22 124.9(7) . .
C16 C17 Rh2 72.0(3) . .
C18 C17 Rh2 71.6(3) . .
C22 C17 Rh2 125.3(4) . .
C14 C18 C17 107.9(5) . .
C14 C18 C23 124.5(8) . .
C17 C18 C23 127.5(8) . .
C14 C18 Rh2 71.1(3) . .
C17 C18 Rh2 68.7(3) . .
C23 C18 Rh2 123.0(4) . .
C14 C19 H19A 109.5 . .
C14 C19 H19B 109.5 . .
H19A C19 H19B 109.5 . .
C14 C19 H19C 109.5 . .
H19A C19 H19C 109.5 . .
H19B C19 H19C 109.5 . .
C15 C20 H20A 109.5 . .
C15 C20 H20B 109.5 . .
H20A C20 H20B 109.5 . .
C15 C20 H20C 109.5 . .
H20A C20 H20C 109.5 . .
H20B C20 H20C 109.5 . .
C16 C21 H21A 109.5 . .
C16 C21 H21B 109.5 . .
H21A C21 H21B 109.5 . .
C16 C21 H21C 109.5 . .
H21A C21 H21C 109.5 . .
H21B C21 H21C 109.5 . .
C17 C22 H22A 109.5 . .
C17 C22 H22B 109.5 . .
H22A C22 H22B 109.5 . .
C17 C22 H22C 109.5 . .
H22A C22 H22C 109.5 . .
H22B C22 H22C 109.5 . .
C18 C23 H23A 109.5 . .
C18 C23 H23B 109.5 . .
H23A C23 H23B 109.5 . .
C18 C23 H23C 109.5 . .
H23A C23 H23C 109.5 . .
H23B C23 H23C 109.5 . .
O3 C24 H24A 109.5 . .
O3 C24 H24B 109.5 . .
H24A C24 H24B 109.5 . .
O3 C24 H24C 109.5 . .
H24A C24 H24C 109.5 . .
H24B C24 H24C 109.5 . .
O4 C25 H25A 109.5 . .
O4 C25 H25B 109.5 . .
H25A C25 H25B 109.5 . .
O4 C25 H25C 109.5 . .
H25A C25 H25C 109.5 . .
H25B C25 H25C 109.5 . .
F3 C26 F2 108.1(6) . .
F3 C26 F1 106.8(5) . .
F2 C26 F1 107.2(5) . .
F3 C26 S1 111.7(4) . .
F2 C26 S1 111.1(4) . .
F1 C26 S1 111.6(5) . .
F5 C27 F6 105.5(5) . .
F5 C27 F4 111.3(6) . .
F6 C27 F4 107.2(6) . .
F5 C27 S2 110.3(5) . .
F6 C27 S2 111.6(4) . .
F4 C27 S2 110.8(4) . .
O11 C28 H28A 109.5 . .
O11 C28 H28B 109.5 . .
H28A C28 H28B 109.5 . .
O11 C28 H28C 109.5 . .
H28A C28 H28C 109.5 . .
H28B C28 H28C 109.5 . .
C28 O11 H11 113(3) . .

loop_
_geom_bond_atom_site_label_1
_geom_bond_atom_site_label_2
_geom_bond_distance
_geom_bond_site_symmetry_2
Rh1 N2 2.068(3) .
Rh1 N1 2.119(3) .
Rh1 C4 2.130(4) .
Rh1 C5 2.140(4) .
Rh1 C8 2.145(4) .
Rh1 C7 2.158(4) .
Rh1 C6 2.170(4) .
Rh1 O3 2.184(3) .
Rh2 O2 2.052(3) .
Rh2 O1 2.076(3) .
Rh2 C17 2.088(5) .
Rh2 C16 2.124(4) .
Rh2 C18 2.126(5) .
Rh2 C14 2.133(5) .
Rh2 C15 2.136(4) .
Rh2 O4 2.200(3) .
N1 C1 1.339(5) .
N1 C2 1.350(5) .
N2 C3 1.305(5) .
N2 O2 1.365(4) .
O1 C3 1.297(5) .
O3 C24 1.413(6) .
O3 H3 0.84(4) .
O4 C25 1.402(7) .
O4 H4 0.87(5) .
O5 S1 1.444(4) .
O6 S1 1.419(4) .
O7 S1 1.433(5) .
O8 S2 1.427(5) .
O9 S2 1.410(4) .
O10 S2 1.435(5) .
S1 C26 1.813(7) .
S2 C27 1.810(6) .
F1 C26 1.329(8) .
F2 C26 1.325(6) .
F3 C26 1.320(8) .
F4 C27 1.336(8) .
F5 C27 1.318(8) .
F6 C27 1.335(7) .
C1 C2 1.384(5) 3_667
C1 H1 0.9500 .
C2 C1 1.384(5) 3_667
C2 C3 1.467(5) .
C4 C8 1.428(6) .
C4 C5 1.446(6) .
C4 C9 1.497(6) .
C5 C6 1.434(6) .
C5 C10 1.490(6) .
C6 C7 1.428(6) .
C6 C11 1.495(6) .
C7 C8 1.448(6) .
C7 C12 1.492(6) .
C8 C13 1.505(6) .
C9 H9A 0.9800 .
C9 H9B 0.9800 .
C9 H9C 0.9800 .
C10 H10A 0.9800 .
C10 H10B 0.9800 .
C10 H10C 0.9800 .
C11 H11A 0.9800 .
C11 H11B 0.9800 .
C11 H11C 0.9800 .
C12 H12A 0.9800 .
C12 H12B 0.9800 .
C12 H12C 0.9800 .
C13 H13A 0.9800 .
C13 H13B 0.9800 .
C13 H13C 0.9800 .
C14 C18 1.399(9) .
C14 C15 1.457(8) .
C14 C19 1.523(8) .
C15 C16 1.423(7) .
C15 C20 1.467(8) .
C16 C17 1.401(8) .
C16 C21 1.484(7) .
C17 C18 1.432(9) .
C17 C22 1.519(9) .
C18 C23 1.504(9) .
C19 H19A 0.9800 .
C19 H19B 0.9800 .
C19 H19C 0.9800 .
C20 H20A 0.9800 .
C20 H20B 0.9800 .
C20 H20C 0.9800 .
C21 H21A 0.9800 .
C21 H21B 0.9800 .
C21 H21C 0.9800 .
C22 H22A 0.9800 .
C22 H22B 0.9800 .
C22 H22C 0.9800 .
C23 H23A 0.9800 .
C23 H23B 0.9800 .
C23 H23C 0.9800 .
C24 H24A 0.9800 .
C24 H24B 0.9800 .
C24 H24C 0.9800 .
C25 H25A 0.9800 .
C25 H25B 0.9800 .
C25 H25C 0.9800 .
C28 O11 1.416(9) .
C28 H28A 0.9800 .
C28 H28B 0.9800 .
C28 H28C 0.9800 .
O11 H11 0.99(4) .

loop_
_geom_hbond_atom_site_label_D
_geom_hbond_atom_site_label_H
_geom_hbond_atom_site_label_A
_geom_hbond_distance_DH
_geom_hbond_distance_HA
_geom_hbond_distance_DA
_geom_hbond_angle_DHA
_geom_hbond_site_symmetry_A
O3 H3 O8 0.84(4) 1.99(4) 2.805(6) 163(6) 3_667
O4 H4 O11 0.87(5) 1.74(5) 2.605(5) 171(4) 1_546
C24 H24A O5 0.98 2.29 3.219(7) 157.0 1_546
O11 H11 O5 0.99(4) 1.77(4) 2.724(6) 161(5) .

loop_
_geom_torsion_atom_site_label_1
_geom_torsion_atom_site_label_2
_geom_torsion_atom_site_label_3
_geom_torsion_atom_site_label_4
_geom_torsion
_geom_torsion_site_symmetry_1
_geom_torsion_site_symmetry_4
C3 N2 O2 Rh2 1.2(4) . .
Rh1 N2 O2 Rh2 176.40(16) . .
C2 N1 C1 C2 0.1(6) . 3_667
Rh1 N1 C1 C2 174.2(3) . 3_667
C1 N1 C2 C1 -0.1(6) . 3_667
Rh1 N1 C2 C1 -175.0(3) . 3_667
C1 N1 C2 C3 -179.2(3) . .
Rh1 N1 C2 C3 5.8(4) . .
Rh2 O1 C3 N2 6.2(5) . .
Rh2 O1 C3 C2 -171.9(3) . .
O2 N2 C3 O1 -5.3(6) . .
Rh1 N2 C3 O1 179.2(3) . .
O2 N2 C3 C2 172.9(3) . .
Rh1 N2 C3 C2 -2.6(4) . .
N1 C2 C3 O1 176.0(3) . .
C1 C2 C3 O1 -3.1(6) 3_667 .
N1 C2 C3 N2 -2.3(5) . .
C1 C2 C3 N2 178.6(3) 3_667 .
C8 C4 C5 C6 0.9(4) . .
C9 C4 C5 C6 -178.7(4) . .
Rh1 C4 C5 C6 62.3(3) . .
C8 C4 C5 C10 178.7(4) . .
C9 C4 C5 C10 -0.9(6) . .
Rh1 C4 C5 C10 -119.9(4) . .
C8 C4 C5 Rh1 -61.4(3) . .
C9 C4 C5 Rh1 119.0(4) . .
C4 C5 C6 C7 -1.8(4) . .
C10 C5 C6 C7 -179.5(4) . .
Rh1 C5 C6 C7 59.3(3) . .
C4 C5 C6 C11 -179.4(4) . .
C10 C5 C6 C11 2.8(7) . .
Rh1 C5 C6 C11 -118.3(4) . .
C4 C5 C6 Rh1 -61.1(3) . .
C10 C5 C6 Rh1 121.1(4) . .
C5 C6 C7 C8 2.0(4) . .
C11 C6 C7 C8 179.6(4) . .
Rh1 C6 C7 C8 60.8(3) . .
C5 C6 C7 C12 176.4(4) . .
C11 C6 C7 C12 -6.0(7) . .
Rh1 C6 C7 C12 -124.8(4) . .
C5 C6 C7 Rh1 -58.8(3) . .
C11 C6 C7 Rh1 118.8(4) . .
C5 C4 C8 C7 0.3(4) . .
C9 C4 C8 C7 179.9(4) . .
Rh1 C4 C8 C7 -60.8(3) . .
C5 C4 C8 C13 -178.7(4) . .
C9 C4 C8 C13 0.9(7) . .
Rh1 C4 C8 C13 120.2(4) . .
C5 C4 C8 Rh1 61.1(3) . .
C9 C4 C8 Rh1 -119.3(4) . .
C6 C7 C8 C4 -1.4(4) . .
C12 C7 C8 C4 -175.8(4) . .
Rh1 C7 C8 C4 60.2(3) . .
C6 C7 C8 C13 177.6(4) . .
C12 C7 C8 C13 3.2(7) . .
Rh1 C7 C8 C13 -120.7(4) . .
C6 C7 C8 Rh1 -61.6(3) . .
C12 C7 C8 Rh1 124.0(4) . .
C18 C14 C15 C16 0.0(5) . .
C19 C14 C15 C16 179.0(5) . .
Rh2 C14 C15 C16 60.6(3) . .
C18 C14 C15 C20 177.7(5) . .
C19 C14 C15 C20 -3.3(8) . .
Rh2 C14 C15 C20 -121.7(5) . .
C18 C14 C15 Rh2 -60.7(3) . .
C19 C14 C15 Rh2 118.4(5) . .
C14 C15 C16 C17 -1.4(5) . .
C20 C15 C16 C17 -179.1(5) . .
Rh2 C15 C16 C17 59.2(3) . .
C14 C15 C16 C21 -178.8(4) . .
C20 C15 C16 C21 3.5(8) . .
Rh2 C15 C16 C21 -118.3(5) . .
C14 C15 C16 Rh2 -60.6(3) . .
C20 C15 C16 Rh2 121.7(5) . .
C15 C16 C17 C18 2.2(5) . .
C21 C16 C17 C18 179.6(5) . .
Rh2 C16 C17 C18 62.5(3) . .
C15 C16 C17 C22 178.7(5) . .
C21 C16 C17 C22 -3.9(8) . .
Rh2 C16 C17 C22 -121.0(5) . .
C15 C16 C17 Rh2 -60.3(3) . .
C21 C16 C17 Rh2 117.1(5) . .
C15 C14 C18 C17 1.4(5) . .
C19 C14 C18 C17 -177.6(5) . .
Rh2 C14 C18 C17 -59.1(3) . .
C15 C14 C18 C23 178.0(5) . .
C19 C14 C18 C23 -1.0(9) . .
Rh2 C14 C18 C23 117.5(6) . .
C15 C14 C18 Rh2 60.4(3) . .
C19 C14 C18 Rh2 -118.5(5) . .
C16 C17 C18 C14 -2.2(5) . .
C22 C17 C18 C14 -178.8(5) . .
Rh2 C17 C18 C14 60.6(3) . .
C16 C17 C18 C23 -178.7(5) . .
C22 C17 C18 C23 4.7(8) . .
Rh2 C17 C18 C23 -115.9(6) . .
C16 C17 C18 Rh2 -62.8(3) . .
C22 C17 C18 Rh2 120.6(5) . .
O6 S1 C26 F3 60.2(5) . .
O7 S1 C26 F3 -179.3(4) . .
O5 S1 C26 F3 -60.6(5) . .
O6 S1 C26 F2 -60.7(5) . .
O7 S1 C26 F2 59.8(5) . .
O5 S1 C26 F2 178.6(5) . .
O6 S1 C26 F1 179.7(4) . .
O7 S1 C26 F1 -59.8(5) . .
O5 S1 C26 F1 58.9(5) . .
O9 S2 C27 F5 -62.5(5) . .
O8 S2 C27 F5 177.4(5) . .
O10 S2 C27 F5 57.3(6) . .
O9 S2 C27 F6 54.4(5) . .
O8 S2 C27 F6 -65.7(5) . .
O10 S2 C27 F6 174.2(5) . .
O9 S2 C27 F4 173.8(5) . .
O8 S2 C27 F4 53.7(6) . .
O10 S2 C27 F4 -66.4(6) . .
